data_1100579
loop_
_publ_author_name
'Karl, M.'
'Seybert, G.'
'Massa, W.'
'Harms, K.'
'Agarwal, S.'
'Maleika, R.'
'Stelter, W.'
'Greiner, A.'
'Neum\"uller, W.'
'Heitz, B.'
'Dehnicke, K.'

_publ_section_title
;
 Amidometallate von Seltenerdelementen. Synthese und Kristallstrukturen
 von [Na(12-Krone-4)~2~][M{N(SiMe~3~)~2~}~3~(OSiMe~3~)] (M = Sm, Yb),
 [Na(THF)~3~Sm{N(SiMe~3~)~2~}~3~(C\\tb C-Ph)],
 [Na(THF)~6~][Lu~2~(\m-NH~2~)(\m-NSiMe~3~){N(SiMe~3~)~2~}~4~] sowie
 von [NaN(SiMe~3~)~2~(THF)]~2~. Anwendungen der Seltenerdkomplexe als
 Polymerisationskatalysatoren
;
_journal_coden_ASTM ZAACAB
_journal_issue 8
_journal_name_full
;
 Zeitschrift f\"ur anorganische und allgemeine Chemie
;
_journal_page_first 1301
_journal_page_last 1309
_journal_paper_doi 10.1002/(sici)1521-3749(199908)625:8<1301::aid-zaac1301>3.0.co;2-0
_journal_volume 625
_journal_year 1999
_chemical_formula_sum 'C38 H83 N3 Na O3 Si6 Sm'
_space_group_IT_number 14
_symmetry_cell_setting monoclinic
_symmetry_space_group_name_Hall '-P 2yn'
_symmetry_space_group_name_H-M 'P 1 21/n 1'
_cell_angle_alpha 90
_cell_angle_beta 93.549(9)
_cell_angle_gamma 90
_cell_formula_units_Z 4
_cell_length_a 13.4447(10)
_cell_length_b 23.2529(14)
_cell_length_c 17.3216(14)
_cod_original_sg_symbol_H-M 'P 21/n'
_cod_original_formula_sum 'C38 H83 N3 Na1 O3 Si6 Sm1'
_cod_database_code 1100579

loop_
_symmetry_equiv_pos_site_id
_symmetry_equiv_pos_as_xyz
1 x,y,z
2 1/2+x,1/2-y,1/2+z
3 -x,-y,-z
4 -1/2-x,-1/2+y,-1/2-z

loop_
_atom_site_label
_atom_site_type_symbol
_atom_site_fract_x
_atom_site_fract_y
_atom_site_fract_z
Sm1 Sm 1.09642(1) 0.19501(1) 0.24130(1)
Si1 Si 1.06918(9) 0.10480(5) 0.08281(7)
Na1 Na 0.83638(13) 0.06571(7) 0.26902(10)
N1 N 1.1294(2) 0.16565(14) 0.11721(16)
O1 O 0.8887(3) -0.02949(13) 0.27471(19)
C1 C 0.9179(3) 0.16696(17) 0.2392(2)
Si2 Si 1.20045(10) 0.20514(6) 0.05839(6)
O2 O 0.6992(2) 0.04539(14) 0.18598(17)
N2 N 1.0939(2) 0.29356(12) 0.26309(16)
C2 C 0.8294(3) 0.17764(16) 0.2265(2)
Si3 Si 0.99053(10) 0.32789(5) 0.22355(8)
N3 N 1.1656(2) 0.14250(13) 0.34472(17)
C3 C 0.7263(3) 0.19337(19) 0.2095(2)
O3 O 0.7587(3) 0.06316(15) 0.3832(2)
Si4 Si 1.18324(11) 0.32860(5) 0.32028(7)
C4 C 0.6862(3) 0.1975(2) 0.1340(3)
H1 H 0.72700 0.19010 0.09230
Si5 Si 1.10219(10) 0.14262(5) 0.42770(6)
C5 C 0.5873(4) 0.2125(2) 0.1187(3)
H2 H 0.56070 0.21520 0.06680
Si6 Si 1.27425(10) 0.10559(6) 0.33794(8)
C6 C 0.5271(4) 0.2235(2) 0.1786(4)
H3 H 0.45910 0.23330 0.16800
C7 C 0.5659(4) 0.2203(3) 0.2531(4)
H4 H 0.52500 0.22850 0.29450
C8 C 0.6650(4) 0.2052(2) 0.2686(3)
H5 H 0.69100 0.20300 0.32080
C9 C 1.0518(4) 0.0530(2) 0.1639(3)
H6 H 0.99840 0.02590 0.14860
H7 H 1.03410 0.07420 0.20990
H8 H 1.11390 0.03180 0.17560
C10 C 1.1375(4) 0.0623(3) 0.0110(3)
H9 H 1.09870 0.02800 -0.00420
H10 H 1.20260 0.05070 0.03440
H11 H 1.14690 0.08610 -0.03470
C11 C 0.9436(4) 0.1208(2) 0.0342(3)
H12 H 0.91430 0.08520 0.01250
H13 H 0.95090 0.14870 -0.00750
H14 H 0.90000 0.13670 0.07200
C12 C 1.3165(4) 0.1682(3) 0.0287(3)
H15 H 1.35300 0.15220 0.07460
H16 H 1.35880 0.19600 0.00370
H17 H 1.29820 0.13710 -0.00760
C13 C 1.1304(5) 0.2288(3) -0.0333(3)
H18 H 1.07520 0.25400 -0.02070
H19 H 1.10410 0.19510 -0.06160
H20 H 1.17550 0.24990 -0.06560
C14 C 1.2452(4) 0.2726(2) 0.1095(3)
H21 H 1.28430 0.26240 0.15720
H22 H 1.18770 0.29590 0.12230
H23 H 1.28680 0.29470 0.07570
C15 C 0.9474(4) 0.2928(2) 0.1295(3)
H24 H 0.87790 0.30350 0.11610
H25 H 0.95240 0.25090 0.13490
H26 H 0.98930 0.30570 0.08860
C16 C 1.0101(5) 0.4057(2) 0.1969(4)
H27 H 0.94920 0.42070 0.17010
H28 H 1.06540 0.40850 0.16280
H29 H 1.02570 0.42810 0.24400
C17 C 0.8850(4) 0.3266(3) 0.2903(4)
H30 H 0.82460 0.34200 0.26320
H31 H 0.90260 0.35020 0.33600
H32 H 0.87290 0.28690 0.30640
C18 C 1.2845(5) 0.2776(2) 0.3521(4)
H33 H 1.31240 0.26030 0.30660
H34 H 1.25730 0.24740 0.38400
H35 H 1.33700 0.29840 0.38230
C19 C 1.2485(5) 0.3882(3) 0.2716(4)
H36 H 1.27630 0.37360 0.22440
H37 H 1.30240 0.40320 0.30660
H38 H 1.20100 0.41910 0.25820
C20 C 1.1340(6) 0.3627(3) 0.4085(3)
H39 H 1.08010 0.38940 0.39280
H40 H 1.18780 0.38370 0.43690
H41 H 1.10850 0.33270 0.44180
C21 C 1.0325(5) 0.0740(2) 0.4418(3)
H42 H 0.99770 0.07630 0.48980
H43 H 1.07950 0.04170 0.44500
H44 H 0.98390 0.06810 0.39800
C22 C 1.0070(3) 0.2013(2) 0.4251(2)
H45 H 0.97480 0.20220 0.47430
H46 H 0.95680 0.19420 0.38280
H47 H 1.03960 0.23830 0.41690
C23 C 1.1839(5) 0.1543(3) 0.5185(3)
H48 H 1.14220 0.15840 0.56270
H49 H 1.22350 0.18940 0.51320
H50 H 1.22860 0.12130 0.52710
C24 C 1.2597(5) 0.0263(2) 0.3519(4)
H51 H 1.21210 0.01110 0.31180
H52 H 1.23510 0.01890 0.40300
H53 H 1.32440 0.00740 0.34800
C25 C 1.3231(4) 0.1172(3) 0.2411(3)
H54 H 1.27350 0.10420 0.20090
H55 H 1.38480 0.09530 0.23730
H56 H 1.33650 0.15830 0.23400
C26 C 1.3799(4) 0.1286(3) 0.4082(4)
H57 H 1.38540 0.17060 0.40800
H58 H 1.44240 0.11170 0.39280
H59 H 1.36660 0.11550 0.46040
C27 C 0.9734(5) -0.0554(3) 0.3114(4)
H60 H 0.96910 -0.05440 0.36820
H61 H 1.03420 -0.03440 0.29830
C28 C 0.9779(6) -0.1137(4) 0.2852(8)
H62 H 1.03810 -0.11960 0.25610
H63 H 0.98100 -0.14020 0.32990
C29 C 0.8932(9) -0.1243(4) 0.2381(6)
H64 H 0.85550 -0.15700 0.25830
H65 H 0.91110 -0.13350 0.18500
C30 C 0.8363(7) -0.0738(3) 0.2385(7)
H66 H 0.81670 -0.06260 0.18450
H67 H 0.77480 -0.08110 0.26540
C31 C 0.5957(4) 0.0505(2) 0.1992(3)
H68 H 0.58010 0.09020 0.21490
H69 H 0.57800 0.02390 0.24090
C32 C 0.5383(4) 0.0355(3) 0.1251(4)
H70 H 0.48400 0.00800 0.13450
H71 H 0.50900 0.07040 0.10000
C33 C 0.6122(5) 0.0093(4) 0.0773(4)
H72 H 0.59710 0.01800 0.02180
H73 H 0.61440 -0.03290 0.08440
C34 C 0.7080(4) 0.0362(3) 0.1058(3)
H74 H 0.76480 0.01040 0.09700
H75 H 0.71840 0.07310 0.07890
C35 C 0.7461(8) 0.1036(3) 0.4432(5)
H76 H 0.73930 0.14280 0.42110
H77 H 0.80510 0.10310 0.48030
C36 C 0.6582(5) 0.0889(3) 0.4822(4)
H78 H 0.60520 0.11780 0.47120
H79 H 0.67330 0.08710 0.53880
C37 C 0.6259(4) 0.0310(3) 0.4513(4)
H80 H 0.61330 0.00410 0.49390
H81 H 0.56480 0.03420 0.41650
C38 C 0.7130(4) 0.0117(2) 0.4077(3)
H82 H 0.76010 -0.01100 0.44160
H83 H 0.69040 -0.01210 0.36260

loop_
_atom_type_symbol
_atom_type_radius_bond
C 0.68
H 0.23
N 0.68
Na 1.63
O 0.68
Si 1.20
Sm 1.80
